data_4504467
loop_
_publ_author_name
'Zhao, Jun-Wei'
'Li, Bing'
'Zheng, Shou-Tian'
'Yang, Guo-Yu'

_publ_section_title
;
 Two-Dimensional Extended (4,4)-Topological Network Constructed from
 Tetra-NiII-Substituted Sandwich-Type Keggin Polyoxometalate Building
 Blocks and NiII-Organic Cation Bridges
;
_journal_issue 12
_journal_name_full 'Crystal Growth &amp; Design'
_journal_page_first 2658
_journal_paper_doi 10.1021/cg700783b
_journal_volume 7
_journal_year 2007
_chemical_formula_sum 'C30 H120 Ge2 N20 Ni8 O76 W18'
_chemical_formula_weight 5901.62
_chemical_name_systematic
; 
 ? 
;
_space_group_IT_number 2
_symmetry_cell_setting triclinic
_symmetry_space_group_name_Hall '-P 1'
_symmetry_space_group_name_H-M 'P -1'
_atom_sites_solution_hydrogens geom
_atom_sites_solution_primary direct
_atom_sites_solution_secondary difmap
_audit_creation_method SHELXL-97
_cell_angle_alpha 68.159(6)
_cell_angle_beta 71.100(8)
_cell_angle_gamma 87.683(9)
_cell_formula_units_Z 1
_cell_length_a 13.338(3)
_cell_length_b 13.978(3)
_cell_length_c 17.049(3)
_cell_measurement_reflns_used 6824
_cell_measurement_temperature 293(2)
_cell_measurement_theta_max 27.4797
_cell_measurement_theta_min 2.0814
_cell_volume 2779.7(10)
_computing_cell_refinement 'CrystalClear (Rigaku/MSC Inc., 2005)'
_computing_data_collection 'CrystalClear (Rigaku/MSC Inc., 2005)'
_computing_data_reduction 'CrystalClear (Rigaku/MSC Inc., 2005)'
_computing_molecular_graphics 'PLATON (Spek, 2003)'
_computing_publication_material 'PLATON (Spek, 2003)'
_computing_structure_refinement 'SHELXL-97 (Sheldrick, 1997)'
_computing_structure_solution 'SHELXS-97 (Sheldrick, 1990)'
_diffrn_ambient_temperature 293(2)
_diffrn_measured_fraction_theta_full 0.977
_diffrn_measured_fraction_theta_max 0.977
_diffrn_measurement_device_type 'Saturn70 (4x4 bin mode)'
_diffrn_measurement_method CCD_Profile_fitting
_diffrn_radiation_monochromator graphite
_diffrn_radiation_source 'fine-focus sealed tube'
_diffrn_radiation_type MoK\a
_diffrn_radiation_wavelength 0.71073
_diffrn_reflns_av_R_equivalents 0.0345
_diffrn_reflns_av_sigmaI/netI 0.0644
_diffrn_reflns_limit_h_max 17
_diffrn_reflns_limit_h_min -17
_diffrn_reflns_limit_k_max 18
_diffrn_reflns_limit_k_min -18
_diffrn_reflns_limit_l_max 22
_diffrn_reflns_limit_l_min -17
_diffrn_reflns_number 21810
_diffrn_reflns_theta_full 27.49
_diffrn_reflns_theta_max 27.49
_diffrn_reflns_theta_min 2.36
_diffrn_standards_decay_% 0
_exptl_absorpt_coefficient_mu 20.484
_exptl_absorpt_correction_T_max 0.6848
_exptl_absorpt_correction_T_min 0.1760
_exptl_absorpt_correction_type multi-scan
_exptl_absorpt_process_details 'SADABS (Bruker, 2001)'
_exptl_crystal_colour olivine
_exptl_crystal_density_diffrn 3.525
_exptl_crystal_density_method 'not measured'
_exptl_crystal_description prism
_exptl_crystal_F_000 2668
_exptl_crystal_size_max 0.13
_exptl_crystal_size_mid 0.05
_exptl_crystal_size_min 0.02
_refine_diff_density_max 2.747
_refine_diff_density_min -2.007
_refine_diff_density_rms 0.340
_refine_ls_extinction_method none
_refine_ls_goodness_of_fit_ref 1.095
_refine_ls_hydrogen_treatment constr
_refine_ls_matrix_type full
_refine_ls_number_parameters 681
_refine_ls_number_reflns 12466
_refine_ls_number_restraints 5
_refine_ls_restrained_S_all 1.095
_refine_ls_R_factor_all 0.0646
_refine_ls_R_factor_gt 0.0499
_refine_ls_shift/su_max 0.023
_refine_ls_shift/su_mean 0.001
_refine_ls_structure_factor_coef Fsqd
_refine_ls_weighting_details 'calc w=1/[\s^2^(Fo^2^)+(0.0435P)^2^+21.5352P] where P=(Fo^2^+2Fc^2^)/3'
_refine_ls_weighting_scheme calc
_refine_ls_wR_factor_gt 0.1061
_refine_ls_wR_factor_ref 0.1167
_reflns_number_gt 10063
_reflns_number_total 12466
_reflns_threshold_expression >2sigma(I)
_cod_data_source_file cg700783b-file002.cif
_cod_data_source_block q
_cod_original_cell_volume 2779.8(11)
_cod_original_sg_symbol_H-M P-1
_cod_database_code 4504467

loop_
_symmetry_equiv_pos_as_xyz
'x, y, z'
'-x, -y, -z'

loop_
_atom_site_label
_atom_site_type_symbol
_atom_site_fract_x
_atom_site_fract_y
_atom_site_fract_z
_atom_site_U_iso_or_equiv
_atom_site_adp_type
_atom_site_occupancy
_atom_site_symmetry_multiplicity
_atom_site_calc_flag
_atom_site_refinement_flags
Ge Ge -0.60553(8) 1.84905(8) -0.82147(7) 0.0156(2) Uani 1 1 d .
W1 W -0.82182(4) 1.95973(4) -0.70431(4) 0.02910(12) Uani 1 1 d .
W2 W -0.75315(4) 1.73320(4) -0.58204(3) 0.02494(11) Uani 1 1 d .
W3 W -0.58836(4) 1.95106(4) -0.66782(3) 0.02471(11) Uani 1 1 d .
W4 W -0.36544(4) 1.82299(4) -0.77148(3) 0.02476(11) Uani 1 1 d .
W5 W -0.52965(4) 1.60437(4) -0.68902(3) 0.02485(11) Uani 1 1 d .
W6 W -0.78445(4) 1.61883(4) -0.73892(3) 0.02493(11) Uani 1 1 d .
W7 W -0.84714(4) 1.84843(4) -0.86466(3) 0.02463(11) Uani 1 1 d .
W8 W -0.64859(4) 1.73096(4) -0.95953(3) 0.02497(11) Uani 1 1 d .
W9 W -0.60534(4) 2.28291(4) -1.08980(3) 0.02436(11) Uani 1 1 d .
Ni1 Ni -0.5000 2.0000 -0.5000 0.0283(5) Uani 1 2 d S
Ni2 Ni -1.0000 2.0000 -1.0000 0.0282(5) Uani 1 2 d S
Ni3 Ni -0.82892(17) 1.51699(17) -0.35380(13) 0.0498(5) Uani 1 1 d .
Ni4 Ni -0.60577(13) 2.00537(13) -1.02090(10) 0.0287(3) Uani 1 1 d .
Ni5 Ni -0.58077(11) 2.10579(11) -0.89074(9) 0.0187(3) Uani 1 1 d .
O1 O -0.9295(7) 2.0251(7) -0.6748(6) 0.037(2) Uani 1 1 d .
O1W O 0.5184(10) 1.2944(9) -0.5126(8) 0.063(3) Uani 1 1 d .
O2 O -0.7283(7) 2.0050(7) -0.6569(6) 0.033(2) Uani 1 1 d .
O2W O 0.6435(14) 2.1643(15) -0.7920(11) 0.117(7) Uani 1 1 d .
O3 O -0.8670(6) 1.8876(6) -0.7649(5) 0.0270(18) Uani 1 1 d .
O3W O -0.569(2) 2.494(3) -1.007(2) 0.096(10) Uiso 0.50 1 d P
O4 O -0.6726(6) 1.8648(6) -0.7215(5) 0.0208(16) Uani 1 1 d .
O4W O 0.008(3) 1.818(4) -0.418(3) 0.141(15) Uiso 0.50 1 d P
O5 O -0.7370(6) 2.0553(7) -0.8198(5) 0.0260(18) Uani 1 1 d .
O6 O -0.8559(7) 1.8316(7) -0.5961(6) 0.0311(19) Uani 1 1 d .
O7 O -0.8165(7) 1.6484(7) -0.4732(5) 0.033(2) Uani 1 1 d .
O8 O -0.8059(6) 1.6774(6) -0.6498(5) 0.0267(18) Uani 1 1 d .
O9 O -0.6247(7) 1.6653(6) -0.6115(5) 0.0270(19) Uani 1 1 d .
O10 O -0.6733(6) 1.8266(7) -0.5646(5) 0.0281(19) Uani 1 1 d .
O11 O -0.5483(7) 2.0086(7) -0.6070(6) 0.035(2) Uani 1 1 d .
O12 O -0.5372(6) 2.0440(6) -0.7805(5) 0.0248(17) Uani 1 1 d .
O13 O -0.4759(6) 1.8660(7) -0.6880(5) 0.0274(18) Uani 1 1 d .
O14 O -0.2559(7) 1.8355(8) -0.7439(6) 0.038(2) Uani 1 1 d .
O15 O -0.3577(7) 1.9436(7) -0.8653(5) 0.0298(19) Uani 1 1 d .
O16 O -0.5045(6) 1.7692(6) -0.8023(5) 0.0203(16) Uani 1 1 d .
O17 O -0.4181(6) 1.6778(7) -0.6831(5) 0.031(2) Uani 1 1 d .
O18 O -0.5269(7) 1.4851(7) -0.6118(6) 0.037(2) Uani 1 1 d .
O19 O -0.4417(7) 1.5909(7) -0.7940(6) 0.033(2) Uani 1 1 d .
O20 O -0.6493(6) 1.5836(6) -0.7225(6) 0.0269(18) Uani 1 1 d .
O21 O -0.8590(7) 1.5015(7) -0.6778(6) 0.033(2) Uani 1 1 d .
O22 O -0.6950(6) 1.7800(6) -0.8394(5) 0.0209(16) Uani 1 1 d .
O23 O -0.7271(7) 1.6067(6) -0.8499(5) 0.0284(18) Uani 1 1 d .
O24 O -0.8888(6) 1.7024(6) -0.7755(5) 0.0289(19) Uani 1 1 d .
O25 O -0.9640(6) 1.8786(7) -0.8879(6) 0.033(2) Uani 1 1 d .
O26 O -0.7591(6) 1.9624(7) -0.9401(6) 0.0302(19) Uani 1 1 d .
O27 O -0.7855(7) 1.7802(7) -0.9499(6) 0.033(2) Uani 1 1 d .
O28 O -0.6350(8) 1.6763(8) -1.0384(6) 0.042(2) Uani 1 1 d .
O29 O -0.5786(6) 1.8592(6) -1.0276(5) 0.0238(17) Uani 1 1 d .
O30 O -0.6144(6) 2.1493(6) -1.0096(5) 0.0252(17) Uani 1 1 d .
O31 O -0.6955(6) 2.2449(7) -1.1447(6) 0.033(2) Uani 1 1 d .
O32 O -0.6923(8) 2.3427(7) -1.0265(6) 0.040(2) Uani 1 1 d .
O33 O -0.4759(7) 2.3145(6) -1.0747(6) 0.0299(19) Uani 1 1 d .
O34 O -0.5549(6) 1.9664(5) -0.9115(5) 0.0181(15) Uani 1 1 d .
O35 O -0.7226(16) 1.6086(15) -0.3359(13) 0.121(6) Uani 1 1 d .
N1 N -0.3840(10) 2.1224(9) -0.5855(7) 0.045(3) Uani 1 1 d .
H1A H -0.3946 2.1527 -0.6386 0.053 Uiso 1 1 calc R
H1B H -0.3866 2.1701 -0.5614 0.053 Uiso 1 1 calc R
N2 N -0.3767(10) 1.9141(10) -0.5393(8) 0.044(3) Uani 1 1 d .
H2A H -0.3549 1.8784 -0.4926 0.053 Uiso 1 1 calc R
H2B H -0.4000 1.8685 -0.5567 0.053 Uiso 1 1 calc R
N3 N -1.1247(8) 2.0307(9) -0.9046(8) 0.036(3) Uani 1 1 d .
H3A H -1.1809 2.0455 -0.9239 0.043 Uiso 1 1 calc R
H3B H -1.1445 1.9745 -0.8532 0.043 Uiso 1 1 calc R
N4 N -0.9165(8) 2.1125(9) -0.9880(7) 0.032(2) Uani 1 1 d .
H4A H -0.8540 2.0903 -0.9825 0.038 Uiso 1 1 calc R
H4B H -0.9028 2.1704 -1.0378 0.038 Uiso 1 1 calc R
N5 N -0.7093(9) 1.4566(10) -0.4271(8) 0.046(3) Uani 1 1 d .
H5A H -0.6687 1.5083 -0.4766 0.055 Uiso 1 1 calc R
H5B H -0.6679 1.4246 -0.3944 0.055 Uiso 1 1 calc R
N6 N -0.9238(10) 1.4350(11) -0.3855(10) 0.058(4) Uani 1 1 d .
H6A H -0.9680 1.3882 -0.3344 0.070 Uiso 1 1 calc R
H6B H -0.9640 1.4789 -0.4134 0.070 Uiso 1 1 calc R
N7 N -0.839(2) 1.3973(19) -0.2335(13) 0.126(8) Uani 1 1 d D
H7A H -0.8556 1.3362 -0.2344 0.151 Uiso 1 1 calc R
H7B H -0.7761 1.3948 -0.2237 0.151 Uiso 1 1 calc R
N8 N -0.9565(17) 1.5755(16) -0.2846(12) 0.112(8) Uani 1 1 d .
H8A H -0.9455 1.6445 -0.3022 0.134 Uiso 1 1 calc R
H8B H -1.0172 1.5602 -0.2914 0.134 Uiso 1 1 calc R
N9 N -0.6054(10) 2.2442(8) -0.8733(7) 0.039(3) Uani 1 1 d D
H9A H -0.5483 2.2886 -0.9122 0.047 Uiso 1 1 calc R
H9B H -0.6613 2.2687 -0.8909 0.047 Uiso 1 1 calc R
N10 N -0.5725(18) 2.4395(15) -0.8296(15) 0.115(8) Uani 1 1 d .
H10A H -0.5195 2.4384 -0.8743 0.138 Uiso 1 1 calc R
H10B H -0.5838 2.4958 -0.8200 0.138 Uiso 1 1 calc R
C1 C -0.2778(13) 2.0779(17) -0.5981(14) 0.072(6) Uani 1 1 d .
H1C H -0.2236 2.1272 -0.6491 0.086 Uiso 1 1 calc R
H1D H -0.2576 2.0629 -0.5453 0.086 Uiso 1 1 calc R
C2 C -0.2875(14) 1.9826(16) -0.6132(14) 0.065(5) Uani 1 1 d .
H2C H -0.3065 2.0019 -0.6677 0.079 Uiso 1 1 calc R
C3 C -0.182(7) 1.928(13) -0.629(7) 1.3(3) Uani 1 1 d .
H3C H -0.1263 1.9756 -0.6788 1.946 Uiso 1 1 calc R
H3D H -0.1929 1.8690 -0.6428 1.946 Uiso 1 1 calc R
H3E H -0.1620 1.9055 -0.5765 1.946 Uiso 1 1 calc R
C4 C -1.0922(12) 2.1165(19) -0.8888(16) 0.089(8) Uani 1 1 d D
H4C H -1.1266 2.1047 -0.8260 0.106 Uiso 1 1 calc R
H4D H -1.1178 2.1784 -0.9235 0.106 Uiso 1 1 calc R
C5 C -0.9760(12) 2.136(2) -0.9113(19) 0.103(10) Uani 1 1 d D
H5C H -0.9632 2.0770 -0.8629 0.124 Uiso 1 1 calc R
C6 C -0.9424(15) 2.2203(16) -0.8952(15) 0.074(6) Uani 1 1 d .
H6C H -0.9921 2.2232 -0.8411 0.111 Uiso 1 1 calc R
H6D H -0.9391 2.2837 -0.9446 0.111 Uiso 1 1 calc R
H6E H -0.8732 2.2107 -0.8891 0.111 Uiso 1 1 calc R
C7 C -0.7511(11) 1.3844(17) -0.4525(15) 0.069(6) Uani 1 1 d D
H7C H -0.7372 1.3156 -0.4178 0.083 Uiso 1 1 calc R
H7D H -0.7111 1.3985 -0.5150 0.083 Uiso 1 1 calc R
C8 C -0.8657(13) 1.382(3) -0.442(3) 0.155(17) Uani 1 1 d D
H8C H -0.8573 1.4404 -0.4987 0.185 Uiso 1 1 calc R
C9 C -0.9129(15) 1.3115(19) -0.464(2) 0.114(11) Uani 1 1 d .
H9C H -0.8587 1.2872 -0.5033 0.171 Uiso 1 1 calc R
H9D H -0.9622 1.3453 -0.4935 0.171 Uiso 1 1 calc R
H9E H -0.9499 1.2539 -0.4103 0.171 Uiso 1 1 calc R
C10 C -0.922(3) 1.420(3) -0.164(2) 0.175(16) Uiso 1 1 d D
H10C H -0.9830 1.3701 -0.1418 0.210 Uiso 1 1 calc R
H10D H -0.8963 1.4081 -0.1141 0.210 Uiso 1 1 calc R
C11 C -0.959(4) 1.517(4) -0.185(3) 0.181(16) Uiso 1 1 d D
H11A H -0.9171 1.5612 -0.1710 0.217 Uiso 1 1 calc R
C12 C -1.068(4) 1.491(5) -0.116(4) 0.34(4) Uiso 1 1 d D
H12A H -1.0630 1.4549 -0.0574 0.513 Uiso 1 1 calc R
H12B H -1.1098 1.4469 -0.1283 0.513 Uiso 1 1 calc R
H12C H -1.1024 1.5530 -0.1178 0.513 Uiso 1 1 calc R
C13 C -0.625(2) 2.2512(14) -0.7862(9) 0.095(9) Uani 1 1 d D
H13A H -0.6848 2.2014 -0.7445 0.114 Uiso 1 1 calc R
H13B H -0.5635 2.2256 -0.7684 0.114 Uiso 1 1 calc R
C14 C -0.645(2) 2.3442(16) -0.7691(14) 0.103(9) Uani 1 1 d .
H14A H -0.7157 2.3605 -0.7722 0.124 Uiso 1 1 calc R
C15 C -0.649(4) 2.3291(19) -0.6763(19) 0.22(3) Uani 1 1 d .
H15A H -0.6959 2.2687 -0.6339 0.333 Uiso 1 1 calc R
H15B H -0.6749 2.3886 -0.6636 0.333 Uiso 1 1 calc R
H15C H -0.5790 2.3201 -0.6720 0.333 Uiso 1 1 calc R

loop_
_atom_site_aniso_label
_atom_site_aniso_U_11
_atom_site_aniso_U_22
_atom_site_aniso_U_33
_atom_site_aniso_U_23
_atom_site_aniso_U_13
_atom_site_aniso_U_12
Ge 0.0169(5) 0.0131(5) 0.0162(5) -0.0032(4) -0.0074(4) 0.0019(4)
W1 0.0252(3) 0.0284(3) 0.0367(3) -0.0138(2) -0.0132(2) 0.0086(2)
W2 0.0273(3) 0.0222(3) 0.0208(2) -0.00364(19) -0.00735(19) 0.0001(2)
W3 0.0316(3) 0.0240(3) 0.0215(2) -0.00807(19) -0.0131(2) 0.0002(2)
W4 0.0223(2) 0.0244(3) 0.0268(2) -0.0041(2) -0.0139(2) 0.00246(19)
W5 0.0269(3) 0.0177(2) 0.0241(2) 0.00010(19) -0.0106(2) 0.00388(19)
W6 0.0274(3) 0.0179(2) 0.0254(2) -0.00212(19) -0.0103(2) -0.00277(19)
W7 0.0216(2) 0.0228(3) 0.0279(2) -0.00293(19) -0.0137(2) 0.00028(19)
W8 0.0329(3) 0.0175(2) 0.0250(2) -0.00637(19) -0.0117(2) -0.00213(19)
W9 0.0277(3) 0.0164(2) 0.0247(2) -0.00343(19) -0.0087(2) 0.00586(19)
Ni1 0.0373(13) 0.0271(12) 0.0233(10) -0.0094(9) -0.0132(10) -0.0037(10)
Ni2 0.0227(11) 0.0285(12) 0.0321(12) -0.0065(10) -0.0132(9) 0.0013(9)
Ni3 0.0572(13) 0.0498(13) 0.0335(10) -0.0072(9) -0.0127(9) -0.0040(10)
Ni4 0.0309(8) 0.0257(9) 0.0301(8) -0.0076(7) -0.0146(7) 0.0037(7)
Ni5 0.0244(7) 0.0128(7) 0.0186(6) -0.0041(5) -0.0088(6) 0.0022(6)
O1 0.024(4) 0.035(5) 0.052(6) -0.015(5) -0.014(4) 0.008(4)
O1W 0.077(8) 0.037(7) 0.083(9) -0.011(6) -0.053(7) 0.019(6)
O2 0.042(5) 0.034(5) 0.031(5) -0.018(4) -0.014(4) 0.015(4)
O2W 0.123(13) 0.109(14) 0.108(13) 0.005(10) -0.073(11) -0.045(11)
O3 0.025(4) 0.025(5) 0.025(4) -0.004(3) -0.007(3) 0.004(4)
O4 0.028(4) 0.018(4) 0.024(4) -0.011(3) -0.017(3) 0.004(3)
O5 0.016(4) 0.033(5) 0.025(4) -0.008(4) -0.006(3) 0.004(3)
O6 0.032(5) 0.028(5) 0.031(5) -0.007(4) -0.011(4) -0.008(4)
O7 0.037(5) 0.033(5) 0.025(4) -0.008(4) -0.008(4) 0.005(4)
O8 0.029(4) 0.024(5) 0.022(4) -0.006(3) -0.005(3) -0.009(4)
O9 0.039(5) 0.019(4) 0.013(4) 0.001(3) -0.005(3) 0.011(4)
O10 0.032(5) 0.030(5) 0.020(4) -0.008(4) -0.007(4) 0.004(4)
O11 0.047(6) 0.042(6) 0.028(4) -0.021(4) -0.017(4) 0.006(4)
O12 0.030(4) 0.026(5) 0.021(4) -0.011(3) -0.010(3) 0.004(4)
O13 0.026(4) 0.030(5) 0.024(4) -0.005(4) -0.012(4) 0.001(4)
O14 0.028(5) 0.044(6) 0.041(5) -0.007(5) -0.022(4) 0.008(4)
O15 0.035(5) 0.033(5) 0.024(4) -0.007(4) -0.017(4) 0.001(4)
O16 0.017(4) 0.023(4) 0.017(4) -0.001(3) -0.007(3) -0.003(3)
O17 0.027(4) 0.028(5) 0.027(4) 0.002(4) -0.008(4) 0.002(4)
O18 0.040(5) 0.024(5) 0.035(5) 0.002(4) -0.014(4) 0.009(4)
O19 0.034(5) 0.026(5) 0.033(5) -0.003(4) -0.012(4) 0.001(4)
O20 0.022(4) 0.011(4) 0.037(5) 0.002(3) -0.009(4) 0.002(3)
O21 0.032(5) 0.025(5) 0.038(5) -0.007(4) -0.011(4) -0.005(4)
O22 0.027(4) 0.020(4) 0.016(4) -0.004(3) -0.010(3) -0.004(3)
O23 0.032(5) 0.020(4) 0.029(4) -0.005(4) -0.009(4) -0.008(4)
O24 0.026(4) 0.023(5) 0.027(4) 0.001(4) -0.007(4) -0.006(4)
O25 0.021(4) 0.040(6) 0.037(5) -0.010(4) -0.012(4) 0.005(4)
O26 0.025(4) 0.029(5) 0.030(4) 0.002(4) -0.016(4) -0.001(4)
O27 0.045(5) 0.035(5) 0.030(5) -0.015(4) -0.023(4) 0.008(4)
O28 0.060(6) 0.037(6) 0.036(5) -0.020(5) -0.019(5) 0.002(5)
O29 0.021(4) 0.028(5) 0.022(4) -0.009(3) -0.008(3) 0.001(3)
O30 0.028(4) 0.012(4) 0.031(4) -0.003(3) -0.011(4) -0.002(3)
O31 0.024(4) 0.035(5) 0.030(5) -0.008(4) -0.004(4) 0.008(4)
O32 0.049(6) 0.030(5) 0.032(5) -0.007(4) -0.010(4) 0.009(4)
O33 0.033(5) 0.019(4) 0.032(5) -0.003(4) -0.010(4) -0.007(4)
O34 0.021(4) 0.010(4) 0.022(4) 0.000(3) -0.013(3) 0.004(3)
O35 0.153(16) 0.115(16) 0.148(16) -0.070(13) -0.094(14) 0.013(13)
N1 0.071(9) 0.029(7) 0.029(6) -0.012(5) -0.008(6) -0.013(6)
N2 0.051(8) 0.043(8) 0.049(7) -0.023(6) -0.024(6) 0.010(6)
N3 0.019(5) 0.035(7) 0.040(6) -0.005(5) -0.003(5) -0.001(5)
N4 0.029(6) 0.031(6) 0.030(5) -0.008(5) -0.008(5) 0.003(5)
N5 0.033(6) 0.056(9) 0.043(7) -0.003(6) -0.025(6) 0.008(6)
N6 0.035(7) 0.050(9) 0.080(10) -0.024(8) -0.006(7) 0.001(6)
N7 0.16(2) 0.12(2) 0.079(14) -0.010(13) -0.047(15) 0.012(17)
N8 0.132(17) 0.096(15) 0.074(12) -0.052(12) 0.041(12) -0.063(13)
N9 0.059(8) 0.019(6) 0.033(6) -0.004(5) -0.013(6) -0.005(5)
N10 0.15(2) 0.061(13) 0.113(17) -0.034(12) -0.007(15) 0.001(13)
C1 0.037(9) 0.094(16) 0.074(13) -0.037(12) 0.003(9) -0.012(10)
C2 0.056(11) 0.063(13) 0.090(14) -0.032(11) -0.035(11) -0.011(9)
C3 0.41(12) 1.5(4) 0.63(17) 0.6(2) 0.28(12) 0.8(2)
C4 0.049(11) 0.12(2) 0.103(16) -0.094(16) 0.024(11) -0.018(12)
C5 0.065(13) 0.14(2) 0.15(2) -0.12(2) -0.004(14) -0.022(14)
C6 0.059(11) 0.077(15) 0.104(16) -0.063(13) -0.016(11) -0.002(10)
C7 0.032(9) 0.098(16) 0.096(15) -0.059(13) -0.021(9) 0.008(9)
C8 0.057(14) 0.22(4) 0.27(4) -0.22(4) -0.013(19) 0.009(18)
C9 0.039(10) 0.094(18) 0.23(3) -0.11(2) -0.005(14) -0.019(11)
C13 0.19(3) 0.027(10) 0.048(11) -0.010(8) -0.021(14) 0.008(13)
C14 0.17(3) 0.039(11) 0.065(13) -0.025(10) 0.013(15) -0.006(14)
C15 0.49(8) 0.037(15) 0.09(2) -0.017(14) -0.03(3) -0.07(3)

loop_
_atom_type_symbol
_atom_type_description
_atom_type_scat_dispersion_real
_atom_type_scat_dispersion_imag
_atom_type_scat_source
C C 0.0033 0.0016 'International Tables Vol C Tables 4.2.6.8 and 6.1.1.4'
H H 0.0000 0.0000 'International Tables Vol C Tables 4.2.6.8 and 6.1.1.4'
N N 0.0061 0.0033 'International Tables Vol C Tables 4.2.6.8 and 6.1.1.4'
O O 0.0106 0.0060 'International Tables Vol C Tables 4.2.6.8 and 6.1.1.4'
Ni Ni 0.3393 1.1124 'International Tables Vol C Tables 4.2.6.8 and 6.1.1.4'
Ge Ge 0.1547 1.8001 'International Tables Vol C Tables 4.2.6.8 and 6.1.1.4'
W W -0.8490 6.8722 'International Tables Vol C Tables 4.2.6.8 and 6.1.1.4'

loop_
_geom_angle_atom_site_label_1
_geom_angle_atom_site_label_2
_geom_angle_atom_site_label_3
_geom_angle
_geom_angle_site_symmetry_1
_geom_angle_site_symmetry_3
O22 Ge O4 106.4(4) . .
O22 Ge O34 112.1(3) . .
O4 Ge O34 112.8(4) . .
O22 Ge O16 106.9(4) . .
O4 Ge O16 106.7(3) . .
O34 Ge O16 111.6(3) . .
O1 W1 O5 103.2(4) . .
O1 W1 O3 102.3(4) . .
O5 W1 O3 87.5(4) . .
O1 W1 O2 100.1(4) . .
O5 W1 O2 86.9(4) . .
O3 W1 O2 157.6(3) . .
O1 W1 O6 100.4(4) . .
O5 W1 O6 156.2(3) . .
O3 W1 O6 89.6(3) . .
O2 W1 O6 86.8(4) . .
O1 W1 O4 170.6(4) . .
O5 W1 O4 82.9(3) . .
O3 W1 O4 84.9(3) . .
O2 W1 O4 72.9(3) . .
O6 W1 O4 73.3(3) . .
O7 W2 O10 101.7(4) . .
O7 W2 O6 100.5(4) . .
O10 W2 O6 88.9(4) . .
O7 W2 O8 102.2(4) . .
O10 W2 O8 156.1(3) . .
O6 W2 O8 86.6(4) . .
O7 W2 O9 99.8(4) . .
O10 W2 O9 88.0(4) . .
O6 W2 O9 159.7(3) . .
O8 W2 O9 88.2(4) . .
O7 W2 O4 172.4(3) . .
O10 W2 O4 72.6(3) . .
O6 W2 O4 74.7(3) . .
O8 W2 O4 83.5(3) . .
O9 W2 O4 85.2(3) . .
O11 W3 O12 103.2(4) . .
O11 W3 O13 100.6(4) . .
O12 W3 O13 92.3(3) . .
O11 W3 O2 98.3(4) . .
O12 W3 O2 89.6(4) . .
O13 W3 O2 160.1(4) . .
O11 W3 O10 97.9(4) . .
O12 W3 O10 158.6(3) . .
O13 W3 O10 87.9(3) . .
O2 W3 O10 83.2(4) . .
O11 W3 O4 167.8(4) . .
O12 W3 O4 86.5(3) . .
O13 W3 O4 86.2(3) . .
O2 W3 O4 74.1(3) . .
O10 W3 O4 72.1(3) . .
O14 W4 O15 104.1(4) . .
O14 W4 O13 102.3(4) . .
O15 W4 O13 92.7(4) . .
O14 W4 O31 98.9(4) . 2_493
O15 W4 O31 89.7(4) . 2_493
O13 W4 O31 157.4(4) . 2_493
O14 W4 O17 97.5(4) . .
O15 W4 O17 158.1(4) . .
O13 W4 O17 85.9(3) . .
O31 W4 O17 83.7(4) 2_493 .
O14 W4 O16 167.5(4) . .
O15 W4 O16 85.7(3) . .
O13 W4 O16 84.7(3) . .
O31 W4 O16 73.0(3) 2_493 .
O17 W4 O16 72.4(3) . .
O18 W5 O19 100.6(4) . .
O18 W5 O17 99.7(4) . .
O19 W5 O17 91.7(4) . .
O18 W5 O20 102.2(4) . .
O19 W5 O20 87.7(4) . .
O17 W5 O20 157.8(3) . .
O18 W5 O9 99.9(4) . .
O19 W5 O9 159.5(3) . .
O17 W5 O9 86.1(4) . .
O20 W5 O9 86.8(4) . .
O18 W5 O16 171.1(4) . .
O19 W5 O16 74.1(3) . .
O17 W5 O16 73.6(3) . .
O20 W5 O16 84.9(3) . .
O9 W5 O16 85.8(3) . .
O21 W6 O23 99.7(4) . .
O21 W6 O24 100.1(4) . .
O23 W6 O24 91.9(4) . .
O21 W6 O8 102.0(4) . .
O23 W6 O8 158.1(3) . .
O24 W6 O8 87.0(4) . .
O21 W6 O20 101.1(4) . .
O23 W6 O20 86.9(4) . .
O24 W6 O20 158.7(3) . .
O8 W6 O20 86.3(4) . .
O21 W6 O22 170.9(3) . .
O23 W6 O22 74.1(3) . .
O24 W6 O22 73.8(3) . .
O8 W6 O22 84.7(3) . .
O20 W6 O22 85.4(3) . .
O25 W7 O26 102.4(4) . .
O25 W7 O3 102.3(4) . .
O26 W7 O3 91.9(4) . .
O25 W7 O27 98.3(4) . .
O26 W7 O27 89.6(4) . .
O3 W7 O27 158.4(3) . .
O25 W7 O24 100.6(4) . .
O26 W7 O24 156.7(3) . .
O3 W7 O24 87.0(4) . .
O27 W7 O24 83.2(4) . .
O25 W7 O22 168.9(4) . .
O26 W7 O22 84.2(3) . .
O3 W7 O22 86.2(3) . .
O27 W7 O22 72.5(3) . .
O24 W7 O22 72.5(3) . .
O28 W8 O29 102.7(4) . .
O28 W8 O27 100.5(4) . .
O29 W8 O27 93.6(4) . .
O28 W8 O33 100.1(4) . 2_493
O29 W8 O33 89.3(3) . 2_493
O27 W8 O33 158.0(3) . 2_493
O28 W8 O23 97.4(4) . .
O29 W8 O23 159.7(3) . .
O27 W8 O23 85.0(4) . .
O33 W8 O23 84.8(3) 2_493 .
O28 W8 O22 168.8(4) . .
O29 W8 O22 87.6(3) . .
O27 W8 O22 74.1(3) . .
O33 W8 O22 84.3(3) 2_493 .
O23 W8 O22 72.6(3) . .
O32 W9 O30 103.5(4) . .
O32 W9 O33 99.6(4) . .
O30 W9 O33 90.2(4) . .
O32 W9 O31 101.2(4) . .
O30 W9 O31 92.6(4) . .
O33 W9 O31 157.7(3) . .
O32 W9 O19 96.5(4) . 2_493
O30 W9 O19 160.0(4) . 2_493
O33 W9 O19 85.9(4) . 2_493
O31 W9 O19 83.8(4) . 2_493
O32 W9 O16 168.3(3) . 2_493
O30 W9 O16 87.4(3) . 2_493
O33 W9 O16 84.4(3) . 2_493
O31 W9 O16 73.7(3) . 2_493
O19 W9 O16 72.7(3) 2_493 2_493
N2 Ni1 N2 180.000(2) . 2_494
N2 Ni1 N1 81.8(5) . .
N2 Ni1 N1 98.2(5) 2_494 .
N2 Ni1 N1 98.2(5) . 2_494
N2 Ni1 N1 81.8(5) 2_494 2_494
N1 Ni1 N1 180.000(3) . 2_494
N2 Ni1 O11 90.1(4) . 2_494
N2 Ni1 O11 89.9(4) 2_494 2_494
N1 Ni1 O11 90.0(4) . 2_494
N1 Ni1 O11 90.0(4) 2_494 2_494
N2 Ni1 O11 89.9(4) . .
N2 Ni1 O11 90.1(4) 2_494 .
N1 Ni1 O11 90.0(4) . .
N1 Ni1 O11 90.0(4) 2_494 .
O11 Ni1 O11 180.000(2) 2_494 .
N4 Ni2 N4 180.000(2) . 2_393
N4 Ni2 N3 82.9(4) . .
N4 Ni2 N3 97.1(4) 2_393 .
N4 Ni2 N3 97.1(4) . 2_393
N4 Ni2 N3 82.9(4) 2_393 2_393
N3 Ni2 N3 180.000(2) . 2_393
N4 Ni2 O25 91.0(4) . .
N4 Ni2 O25 89.0(4) 2_393 .
N3 Ni2 O25 87.4(4) . .
N3 Ni2 O25 92.6(4) 2_393 .
N4 Ni2 O25 89.0(4) . 2_393
N4 Ni2 O25 91.0(4) 2_393 2_393
N3 Ni2 O25 92.6(4) . 2_393
N3 Ni2 O25 87.4(4) 2_393 2_393
O25 Ni2 O25 180.0(7) . 2_393
N5 Ni3 N6 82.8(5) . .
N5 Ni3 N8 175.8(7) . .
N6 Ni3 N8 93.2(7) . .
N5 Ni3 N7 92.9(8) . .
N6 Ni3 N7 93.9(8) . .
N8 Ni3 N7 88.8(9) . .
N5 Ni3 O35 93.6(7) . .
N6 Ni3 O35 173.9(7) . .
N8 Ni3 O35 90.2(8) . .
N7 Ni3 O35 91.1(9) . .
N5 Ni3 O7 89.5(4) . .
N6 Ni3 O7 90.1(5) . .
N8 Ni3 O7 89.1(7) . .
N7 Ni3 O7 175.5(8) . .
O35 Ni3 O7 84.9(6) . .
O15 Ni4 O26 94.0(3) 2_493 .
O15 Ni4 O34 93.1(3) 2_493 2_493
O26 Ni4 O34 172.1(3) . 2_493
O15 Ni4 O34 173.6(3) 2_493 .
O26 Ni4 O34 91.3(3) . .
O34 Ni4 O34 81.9(3) 2_493 .
O15 Ni4 O30 93.9(3) 2_493 .
O26 Ni4 O30 90.8(3) . .
O34 Ni4 O30 92.1(3) 2_493 .
O34 Ni4 O30 82.4(3) . .
O15 Ni4 O29 91.7(3) 2_493 .
O26 Ni4 O29 94.0(3) . .
O34 Ni4 O29 82.3(3) 2_493 .
O34 Ni4 O29 91.6(3) . .
O30 Ni4 O29 172.3(3) . .
O12 Ni5 O5 92.7(3) . .
O12 Ni5 N9 91.8(4) . .
O5 Ni5 N9 90.1(4) . .
O12 Ni5 O30 170.6(3) . .
O5 Ni5 O30 89.8(3) . .
N9 Ni5 O30 97.2(4) . .
O12 Ni5 O29 90.6(3) . 2_493
O5 Ni5 O29 171.1(3) . 2_493
N9 Ni5 O29 98.0(4) . 2_493
O30 Ni5 O29 85.6(3) . 2_493
O12 Ni5 O34 89.2(3) . .
O5 Ni5 O34 90.4(3) . .
N9 Ni5 O34 178.8(4) . .
O30 Ni5 O34 81.7(3) . .
O29 Ni5 O34 81.4(3) 2_493 .
W1 O2 W3 119.4(4) . .
W7 O3 W1 152.3(5) . .
Ge O4 W3 120.1(4) . .
Ge O4 W2 126.4(4) . .
W3 O4 W2 94.3(3) . .
Ge O4 W1 122.4(4) . .
W3 O4 W1 93.3(3) . .
W2 O4 W1 91.9(3) . .
W1 O5 Ni5 138.8(4) . .
W2 O6 W1 120.1(4) . .
W2 O7 Ni3 154.7(5) . .
W2 O8 W6 151.6(5) . .
W5 O9 W2 149.3(5) . .
W2 O10 W3 120.9(4) . .
W3 O11 Ni1 151.6(6) . .
W3 O12 Ni5 139.5(5) . .
W3 O13 W4 149.0(4) . .
W4 O15 Ni4 139.1(5) . 2_493
Ge O16 W9 121.8(4) . 2_493
Ge O16 W4 121.1(4) . .
W9 O16 W4 93.5(3) 2_493 .
Ge O16 W5 125.3(4) . .
W9 O16 W5 93.5(3) 2_493 .
W4 O16 W5 93.5(2) . .
W5 O17 W4 120.4(4) . .
W5 O19 W9 119.7(5) . 2_493
W5 O20 W6 152.2(5) . .
Ge O22 W8 122.0(4) . .
Ge O22 W7 121.3(4) . .
W8 O22 W7 93.3(3) . .
Ge O22 W6 125.1(4) . .
W8 O22 W6 93.3(3) . .
W7 O22 W6 93.4(3) . .
W6 O23 W8 119.9(4) . .
W6 O24 W7 120.2(4) . .
W7 O25 Ni2 132.6(5) . .
W7 O26 Ni4 140.7(5) . .
W8 O27 W7 119.2(4) . .
W8 O29 Ni5 127.1(4) . 2_493
W8 O29 Ni4 133.0(4) . .
Ni5 O29 Ni4 97.3(3) 2_493 .
W9 O30 Ni5 125.5(4) . .
W9 O30 Ni4 133.7(4) . .
Ni5 O30 Ni4 97.7(3) . .
W9 O31 W4 118.8(4) . 2_493
W9 O33 W8 149.9(5) . 2_493
Ge O34 Ni4 119.7(4) . 2_493
Ge O34 Ni4 119.0(4) . .
Ni4 O34 Ni4 98.1(3) 2_493 .
Ge O34 Ni5 119.4(4) . .
Ni4 O34 Ni5 98.3(3) 2_493 .
Ni4 O34 Ni5 97.6(3) . .
C1 N1 Ni1 107.1(10) . .
C1 N1 H1A 110.3 . .
Ni1 N1 H1A 110.3 . .
C1 N1 H1B 110.3 . .
Ni1 N1 H1B 110.3 . .
H1A N1 H1B 108.5 . .
C2 N2 Ni1 110.2(11) . .
C2 N2 H2A 109.6 . .
Ni1 N2 H2A 109.6 . .
C2 N2 H2B 109.6 . .
Ni1 N2 H2B 109.6 . .
H2A N2 H2B 108.1 . .
C4 N3 Ni2 109.9(8) . .
C4 N3 H3A 109.7 . .
Ni2 N3 H3A 109.7 . .
C4 N3 H3B 109.7 . .
Ni2 N3 H3B 109.7 . .
H3A N3 H3B 108.2 . .
C5 N4 Ni2 111.1(9) . .
C5 N4 H4A 109.4 . .
Ni2 N4 H4A 109.4 . .
C5 N4 H4B 109.4 . .
Ni2 N4 H4B 109.4 . .
H4A N4 H4B 108.0 . .
C7 N5 Ni3 111.3(9) . .
C7 N5 H5A 109.4 . .
Ni3 N5 H5A 109.4 . .
C7 N5 H5B 109.4 . .
Ni3 N5 H5B 109.4 . .
H5A N5 H5B 108.0 . .
C8 N6 Ni3 114.2(10) . .
C8 N6 H6A 108.7 . .
Ni3 N6 H6A 108.7 . .
C8 N6 H6B 108.7 . .
Ni3 N6 H6B 108.7 . .
H6A N6 H6B 107.6 . .
C10 N7 Ni3 106(2) . .
C10 N7 H7A 110.5 . .
Ni3 N7 H7A 110.5 . .
C10 N7 H7B 110.5 . .
Ni3 N7 H7B 110.5 . .
H7A N7 H7B 108.7 . .
C11 N8 Ni3 102(2) . .
C11 N8 H8A 111.4 . .
Ni3 N8 H8A 111.4 . .
C11 N8 H8B 111.4 . .
Ni3 N8 H8B 111.4 . .
H8A N8 H8B 109.3 . .
C13 N9 Ni5 121.8(9) . .
C13 N9 H9A 106.9 . .
Ni5 N9 H9A 106.9 . .
C13 N9 H9B 106.9 . .
Ni5 N9 H9B 106.9 . .
H9A N9 H9B 106.7 . .
C14 N10 H10A 120.0 . .
C14 N10 H10B 120.0 . .
H10A N10 H10B 120.0 . .
C2 C1 N1 108.1(14) . .
C2 C1 H1C 110.1 . .
N1 C1 H1C 110.1 . .
C2 C1 H1D 110.1 . .
N1 C1 H1D 110.1 . .
H1C C1 H1D 108.4 . .
N2 C2 C1 108.7(16) . .
N2 C2 C3 113(5) . .
C1 C2 C3 114(9) . .
N2 C2 H2C 107.0 . .
C1 C2 H2C 107.0 . .
C3 C2 H2C 107.0 . .
C2 C3 H3C 109.5 . .
C2 C3 H3D 109.5 . .
H3C C3 H3D 109.5 . .
C2 C3 H3E 109.5 . .
H3C C3 H3E 109.5 . .
H3D C3 H3E 109.5 . .
N3 C4 C5 115.4(14) . .
N3 C4 H4C 108.4 . .
C5 C4 H4C 108.4 . .
N3 C4 H4D 108.4 . .
C5 C4 H4D 108.4 . .
H4C C4 H4D 107.5 . .
C6 C5 N4 121.8(17) . .
C6 C5 C4 116.1(17) . .
N4 C5 C4 111.7(14) . .
C6 C5 H5C 100.8 . .
N4 C5 H5C 100.8 . .
C4 C5 H5C 100.8 . .
C5 C6 H6C 109.5 . .
C5 C6 H6D 109.5 . .
H6C C6 H6D 109.5 . .
C5 C6 H6E 109.5 . .
H6C C6 H6E 109.5 . .
H6D C6 H6E 109.5 . .
N5 C7 C8 118.1(16) . .
N5 C7 H7C 107.8 . .
C8 C7 H7C 107.8 . .
N5 C7 H7D 107.8 . .
C8 C7 H7D 107.8 . .
H7C C7 H7D 107.1 . .
C9 C8 N6 124.5(16) . .
C9 C8 C7 121.3(18) . .
N6 C8 C7 111.8(16) . .
C9 C8 H8C 95.1 . .
N6 C8 H8C 95.1 . .
C7 C8 H8C 95.1 . .
C8 C9 H9C 109.5 . .
C8 C9 H9D 109.5 . .
H9C C9 H9D 109.5 . .
C8 C9 H9E 109.5 . .
H9C C9 H9E 109.5 . .
H9D C9 H9E 109.5 . .
C11 C10 N7 119(4) . .
C11 C10 H10C 107.6 . .
N7 C10 H10C 107.6 . .
C11 C10 H10D 107.6 . .
N7 C10 H10D 107.6 . .
H10C C10 H10D 107.1 . .
C10 C11 C12 99(4) . .
C10 C11 N8 117(4) . .
C12 C11 N8 115(4) . .
C10 C11 H11A 108.5 . .
C12 C11 H11A 108.5 . .
N8 C11 H11A 108.5 . .
C11 C12 H12A 109.5 . .
C11 C12 H12B 109.5 . .
H12A C12 H12B 109.5 . .
C11 C12 H12C 109.5 . .
H12A C12 H12C 109.5 . .
H12B C12 H12C 109.5 . .
C14 C13 N9 124.6(16) . .
C14 C13 H13A 106.2 . .
N9 C13 H13A 106.2 . .
C14 C13 H13B 106.2 . .
N9 C13 H13B 106.2 . .
H13A C13 H13B 106.4 . .
C13 C14 N10 119.2(19) . .
C13 C14 C15 112(2) . .
N10 C14 C15 106(2) . .
C13 C14 H14A 106.4 . .
N10 C14 H14A 106.4 . .
C15 C14 H14A 106.4 . .
C14 C15 H15A 109.5 . .
C14 C15 H15B 109.5 . .
H15A C15 H15B 109.5 . .
C14 C15 H15C 109.5 . .
H15A C15 H15C 109.5 . .
H15B C15 H15C 109.5 . .

loop_
_geom_bond_atom_site_label_1
_geom_bond_atom_site_label_2
_geom_bond_distance
_geom_bond_site_symmetry_2
Ge O22 1.732(8) .
Ge O4 1.741(7) .
Ge O34 1.745(7) .
Ge O16 1.750(7) .
W1 O1 1.708(8) .
W1 O5 1.914(8) .
W1 O3 1.917(9) .
W1 O2 1.925(9) .
W1 O6 1.970(8) .
W1 O4 2.346(7) .
W2 O7 1.730(8) .
W2 O10 1.880(9) .
W2 O6 1.909(9) .
W2 O8 1.919(8) .
W2 O9 1.937(8) .
W2 O4 2.333(8) .
W3 O11 1.738(8) .
W3 O12 1.791(8) .
W3 O13 1.899(8) .
W3 O2 1.962(8) .
W3 O10 2.000(8) .
W3 O4 2.268(7) .
W4 O14 1.707(9) .
W4 O15 1.819(8) .
W4 O13 1.940(8) .
W4 O31 1.948(9) 2_493
W4 O17 2.010(8) .
W4 O16 2.307(7) .
W5 O18 1.705(8) .
W5 O19 1.867(9) .
W5 O17 1.891(9) .
W5 O20 1.925(8) .
W5 O9 1.935(7) .
W5 O16 2.342(7) .
W6 O21 1.719(9) .
W6 O23 1.867(8) .
W6 O24 1.892(8) .
W6 O8 1.919(8) .
W6 O20 1.930(8) .
W6 O22 2.335(8) .
W7 O25 1.729(8) .
W7 O26 1.794(8) .
W7 O3 1.911(8) .
W7 O27 1.972(8) .
W7 O24 2.005(8) .
W7 O22 2.306(7) .
W8 O28 1.737(9) .
W8 O29 1.821(8) .
W8 O27 1.903(9) .
W8 O33 1.941(8) 2_493
W8 O23 2.018(8) .
W8 O22 2.289(7) .
W9 O32 1.729(9) .
W9 O30 1.840(8) .
W9 O33 1.918(8) .
W9 O31 1.938(9) .
W9 O19 2.028(9) 2_493
W9 O16 2.285(8) 2_493
Ni1 N2 2.078(12) .
Ni1 N2 2.078(11) 2_494
Ni1 N1 2.084(12) .
Ni1 N1 2.084(12) 2_494
Ni1 O11 2.086(8) 2_494
Ni1 O11 2.086(8) .
Ni2 N4 2.070(11) .
Ni2 N4 2.070(11) 2_393
Ni2 N3 2.075(10) .
Ni2 N3 2.075(10) 2_393
Ni2 O25 2.208(9) .
Ni2 O25 2.208(9) 2_393
Ni3 N5 2.050(12) .
Ni3 N6 2.056(15) .
Ni3 N8 2.064(19) .
Ni3 N7 2.08(2) .
Ni3 O35 2.112(17) .
Ni3 O7 2.138(9) .
Ni4 O15 2.016(8) 2_493
Ni4 O26 2.025(8) .
Ni4 O34 2.051(8) 2_493
Ni4 O34 2.067(7) .
Ni4 O30 2.086(8) .
Ni4 O29 2.099(8) .
Ni5 O12 2.019(8) .
Ni5 O5 2.038(8) .
Ni5 N9 2.062(11) .
Ni5 O30 2.080(8) .
Ni5 O29 2.088(8) 2_493
Ni5 O34 2.102(7) .
O15 Ni4 2.016(8) 2_493
O16 W9 2.285(7) 2_493
O19 W9 2.028(9) 2_493
O29 Ni5 2.088(8) 2_493
O31 W4 1.948(9) 2_493
O33 W8 1.941(8) 2_493
O34 Ni4 2.051(7) 2_493
N1 C1 1.51(2) .
N1 H1A 0.9000 .
N1 H1B 0.9000 .
N2 C2 1.46(2) .
N2 H2A 0.9000 .
N2 H2B 0.9000 .
N3 C4 1.43(2) .
N3 H3A 0.9000 .
N3 H3B 0.9000 .
N4 C5 1.44(2) .
N4 H4A 0.9000 .
N4 H4B 0.9000 .
N5 C7 1.43(2) .
N5 H5A 0.9000 .
N5 H5B 0.9000 .
N6 C8 1.45(2) .
N6 H6A 0.9000 .
N6 H6B 0.9000 .
N7 C10 1.469(10) .
N7 H7A 0.9000 .
N7 H7B 0.9000 .
N8 C11 1.58(4) .
N8 H8A 0.9000 .
N8 H8B 0.9000 .
N9 C13 1.463(9) .
N9 H9A 0.9000 .
N9 H9B 0.9000 .
N10 C14 1.48(3) .
N10 H10A 0.8600 .
N10 H10B 0.8600 .
C1 C2 1.47(3) .
C1 H1C 0.9700 .
C1 H1D 0.9700 .
C2 C3 1.57(5) .
C2 H2C 0.9800 .
C3 H3C 0.9600 .
C3 H3D 0.9600 .
C3 H3E 0.9600 .
C4 C5 1.482(10) .
C4 H4C 0.9700 .
C4 H4D 0.9700 .
C5 C6 1.43(2) .
C5 H5C 0.9800 .
C6 H6C 0.9600 .
C6 H6D 0.9600 .
C6 H6E 0.9600 .
C7 C8 1.481(10) .
C7 H7C 0.9700 .
C7 H7D 0.9700 .
C8 C9 1.41(3) .
C8 H8C 0.9800 .
C9 H9C 0.9600 .
C9 H9D 0.9600 .
C9 H9E 0.9600 .
C10 C11 1.38(5) .
C10 H10C 0.9700 .
C10 H10D 0.9700 .
C11 C12 1.508(10) .
C11 H11A 0.9800 .
C12 H12A 0.9600 .
C12 H12B 0.9600 .
C12 H12C 0.9600 .
C13 C14 1.43(2) .
C13 H13A 0.9700 .
C13 H13B 0.9700 .
C14 C15 1.50(4) .
C14 H14A 0.9800 .
C15 H15A 0.9600 .
C15 H15B 0.9600 .
C15 H15C 0.9600 .

loop_
_geom_hbond_atom_site_label_D
_geom_hbond_atom_site_label_H
_geom_hbond_atom_site_label_A
_geom_hbond_distance_DH
_geom_hbond_distance_HA
_geom_hbond_distance_DA
_geom_hbond_angle_DHA
_geom_hbond_site_symmetry_A
N1 H1A O2W 0.90 2.44 3.24(2) 148.6 1_455
N1 H1B O1W 0.90 2.35 3.153(17) 148.4 1_465
N1 H1B O10 0.90 2.54 3.212(14) 132.1 2_494
N2 H2B O1W 0.90 2.48 3.208(18) 138.2 2_584
N3 H3A O15 0.90 2.51 3.154(14) 129.3 1_455
N3 H3B O14 0.90 2.28 3.120(15) 155.0 1_455
N4 H4A O26 0.90 2.18 2.992(13) 149.3 .
N5 H5A O9 0.90 2.43 3.289(15) 158.5 .
N5 H5A O18 0.90 2.58 3.190(15) 125.4 .
N5 H5B O17 0.90 2.13 3.021(13) 168.9 2_484
N6 H6A O24 0.90 2.21 3.082(16) 163.6 2_384
N6 H6B O21 0.90 2.44 2.971(15) 118.0 2_384
N7 H7B O31 0.90 2.45 3.10(2) 129.3 1_546
N8 H8B O21 0.90 2.18 3.06(2) 166.1 2_384
N9 H9A O28 0.90 2.32 3.114(16) 147.2 2_493
N9 H9A O33 0.90 2.51 3.086(13) 122.5 .
N9 H9B O32 0.90 2.32 3.036(14) 136.1 .
N10 H10B O20 0.86 2.35 3.13(2) 151.1 1_565
N10 H10B O23 0.86 2.47 3.05(2) 125.0 1_565
N10 H10B O19 0.86 2.60 3.14(2) 121.9 1_565
